data_4318652
loop_
_publ_author_name
'Alexander A. Korlyukov'
'Konstantin A. Lyssenko'
'Mikhail Yu. Antipin'
'Valerii N. Kirin'
'Eugenii A. Chernyshev'
'Sergei P. Knyazev'

_publ_section_title
;
 Experimental and Theoretical Study of the Transannular Intramolecular
 Interaction and Cage Effect in the Atrane Framework of Boratrane and
 1-Methylsilatrane
;
_journal_name_full 'Inorganic Chemistry'
_journal_page_first 5043
_journal_page_last 5051
_journal_paper_doi 10.1021/ic010842e
_journal_volume 41
_journal_year 2002
_chemical_formula_moiety 'C7 H15 N O3 Si'
_chemical_formula_sum 'C7 H15 N O3 Si'
_chemical_formula_weight 189.29
_chemical_name_systematic
;
  ?
;
_space_group_IT_number 14
_symmetry_cell_setting monoclinic
_symmetry_space_group_name_Hall '-P 2yn'
_symmetry_space_group_name_H-M 'P 1 21/n 1'
_atom_sites_solution_hydrogens difmap
_atom_sites_solution_primary direct
_atom_sites_solution_secondary difmap
_audit_creation_method SHELXL-97
_cell_angle_alpha 90.00
_cell_angle_beta 91.7400(10)
_cell_angle_gamma 90.00
_cell_formula_units_Z 4
_cell_length_a 7.56630(10)
_cell_length_b 12.0408(2)
_cell_length_c 9.62100(10)
_cell_measurement_reflns_used 128
_cell_measurement_temperature 110(2)
_cell_measurement_theta_max 15
_cell_measurement_theta_min 5
_cell_volume 876.11(2)
_computing_cell_refinement 'SMART (Bruker, 1998b)'
_computing_data_collection 'SMART (Bruker, 1998b)'
_computing_data_reduction 'SAINTPlus (Bruker, 1998a)'
_computing_molecular_graphics 'SHELXTL ver. 5.1 (Sheldrick, 1998b)'
_computing_publication_material 'SHELXTL ver. 5.1 (Sheldrick, 1998b)'
_computing_structure_refinement 'SHELXTL ver. 5.1 (Sheldrick, 1998b)'
_computing_structure_solution 'SHELXTL ver. 5.1 (Sheldrick, 1998b)'
_diffrn_ambient_temperature 110(2)
_diffrn_measured_fraction_theta_full 0.900
_diffrn_measured_fraction_theta_max 0.900
_diffrn_measurement_device_type 'Bruker SMART 1000 CCD area detector'
_diffrn_measurement_method 'phi and omega scans'
_diffrn_radiation_monochromator graphite
_diffrn_radiation_source 'fine-focus sealed tube'
_diffrn_radiation_type MoK\a
_diffrn_radiation_wavelength 0.71073
_diffrn_reflns_av_R_equivalents 0.0135
_diffrn_reflns_av_sigmaI/netI 0.0130
_diffrn_reflns_limit_h_max 15
_diffrn_reflns_limit_h_min -15
_diffrn_reflns_limit_k_max 24
_diffrn_reflns_limit_k_min -24
_diffrn_reflns_limit_l_max 19
_diffrn_reflns_limit_l_min -17
_diffrn_reflns_number 20349
_diffrn_reflns_theta_full 47.59
_diffrn_reflns_theta_max 47.59
_diffrn_reflns_theta_min 2.71
_exptl_absorpt_coefficient_mu 0.236
_exptl_absorpt_correction_T_max 0.97
_exptl_absorpt_correction_T_min 0.73
_exptl_absorpt_correction_type none
_exptl_absorpt_process_details 'SADABS(Sheldrick, 1998a)'
_exptl_crystal_colour colorless
_exptl_crystal_density_diffrn 1.435
_exptl_crystal_density_method 'not measured'
_exptl_crystal_description prism
_exptl_crystal_F_000 408
_exptl_crystal_size_max 0.2
_exptl_crystal_size_mid 0.2
_exptl_crystal_size_min 0.4
_refine_diff_density_max 1.101
_refine_diff_density_min -0.283
_refine_diff_density_rms 0.063
_refine_ls_extinction_method none
_refine_ls_goodness_of_fit_ref 1.031
_refine_ls_hydrogen_treatment refall
_refine_ls_matrix_type full
_refine_ls_number_parameters 169
_refine_ls_number_reflns 7397
_refine_ls_number_restraints 0
_refine_ls_restrained_S_all 1.031
_refine_ls_R_factor_all 0.0357
_refine_ls_R_factor_gt 0.0307
_refine_ls_shift/su_max 0.001
_refine_ls_shift/su_mean 0.000
_refine_ls_structure_factor_coef Fsqd
_refine_ls_weighting_details 'calc w=1/[\s^2^(Fo^2^)+(0.0648P)^2^+0.0100P] where P=(Fo^2^+2Fc^2^)/3'
_refine_ls_weighting_scheme calc
_refine_ls_wR_factor_gt 0.0882
_refine_ls_wR_factor_ref 0.0911
_reflns_number_gt 6305
_reflns_number_total 7397
_reflns_threshold_expression >2sigma(I)
_cod_data_source_file ic010842e_2.cif
_cod_data_source_block msabs
_cod_depositor_comments
;
The following automatic conversions were performed:

'_symmetry_cell_setting' value 'Monoclinic' changed to 'monoclinic'
according to the built-in table from CIF Core dictionary named
'cif_core.dic' version 2.4.1 from 2010-06-29.

Automatic conversion script
Id: cif_fix_values 1646 2011-03-28 12:23:43Z adriana 
;
_cod_database_code 4318652

loop_
_symmetry_equiv_pos_as_xyz
'x, y, z'
'-x+1/2, y+1/2, -z+1/2'
'-x, -y, -z'
'x-1/2, -y-1/2, z-1/2'

loop_
_atom_site_label
_atom_site_type_symbol
_atom_site_fract_x
_atom_site_fract_y
_atom_site_fract_z
_atom_site_U_iso_or_equiv
_atom_site_adp_type
_atom_site_occupancy
_atom_site_symmetry_multiplicity
_atom_site_calc_flag
_atom_site_refinement_flags
_atom_site_disorder_assembly
_atom_site_disorder_group
Si1 Si 0.956544(13) 0.113720(8) 0.742154(11) 0.01169(3) Uani 1 1 d . . .
O1 O 0.91753(4) 0.12270(2) 0.91279(3) 0.01563(5) Uani 1 1 d . . .
O2 O 1.06008(4) 0.00092(2) 0.68257(3) 0.01533(5) Uani 1 1 d . . .
O3 O 0.82681(4) 0.18834(2) 0.63250(3) 0.01536(5) Uani 1 1 d . . .
N1 N 0.73064(4) 0.00397(2) 0.74156(3) 0.01274(4) Uani 1 1 d . . .
C1 C 0.76633(5) 0.07480(3) 0.97290(4) 0.01639(6) Uani 1 1 d . . .
C2 C 0.71273(5) -0.02763(3) 0.88828(4) 0.01576(5) Uani 1 1 d . . .
C3 C 0.97770(5) -0.10524(3) 0.67400(4) 0.01583(6) Uani 1 1 d . . .
C4 C 0.77970(5) -0.08859(3) 0.64975(4) 0.01518(5) Uani 1 1 d . . .
C5 C 0.66270(5) 0.14812(3) 0.57763(4) 0.01661(6) Uani 1 1 d . . .
C6 C 0.58288(5) 0.07182(3) 0.68554(4) 0.01614(6) Uani 1 1 d . . .
C7 C 1.15315(5) 0.20921(3) 0.74269(5) 0.01776(6) Uani 1 1 d . . .
H1A H 0.6788(15) 0.1323(8) 0.9692(11) 0.027(2) Uiso 1 1 d . . .
H1B H 0.7954(12) 0.0521(7) 1.0668(10) 0.0184(18) Uiso 1 1 d . . .
H3A H 1.0053(14) -0.1432(8) 0.7584(10) 0.0229(19) Uiso 1 1 d . . .
H6A H 0.5383(12) 0.1147(7) 0.7653(10) 0.019(2) Uiso 1 1 d . . .
H7A H 1.1169(14) 0.2836(9) 0.7583(11) 0.029(2) Uiso 1 1 d . . .
H2A H 0.7866(13) -0.0854(8) 0.9092(10) 0.024(2) Uiso 1 1 d . . .
H5A H 0.6816(14) 0.1091(7) 0.4946(11) 0.024(2) Uiso 1 1 d . . .
H4A H 0.7601(13) -0.0652(8) 0.5555(10) 0.023(2) Uiso 1 1 d . . .
H7B H 1.2338(14) 0.1881(8) 0.8163(11) 0.027(2) Uiso 1 1 d . . .
H5B H 0.5844(14) 0.2122(9) 0.5582(11) 0.030(2) Uiso 1 1 d . . .
H3B H 1.0291(13) -0.1498(8) 0.6004(10) 0.0223(19) Uiso 1 1 d . . .
H7C H 1.2157(14) 0.2063(8) 0.6522(11) 0.028(2) Uiso 1 1 d . . .
H2B H 0.5903(17) -0.0524(11) 0.9027(14) 0.044(3) Uiso 1 1 d . . .
H6B H 0.4900(14) 0.0282(8) 0.6470(11) 0.024(2) Uiso 1 1 d . . .
H4B H 0.7112(14) -0.1511(8) 0.6653(10) 0.026(2) Uiso 1 1 d . . .

loop_
_atom_site_aniso_label
_atom_site_aniso_U_11
_atom_site_aniso_U_22
_atom_site_aniso_U_33
_atom_site_aniso_U_23
_atom_site_aniso_U_13
_atom_site_aniso_U_12
Si1 0.01190(4) 0.01178(4) 0.01139(5) -0.00069(2) 0.00039(3) -0.00017(2)
O1 0.01587(10) 0.01906(10) 0.01199(12) -0.00220(7) 0.00075(7) -0.00331(7)
O2 0.01391(9) 0.01361(8) 0.01862(13) -0.00190(7) 0.00300(8) 0.00073(6)
O3 0.01665(9) 0.01313(8) 0.01613(12) 0.00157(7) -0.00238(8) -0.00035(6)
N1 0.01315(9) 0.01283(9) 0.01226(12) -0.00090(7) 0.00073(7) 0.00033(6)
C1 0.01725(12) 0.01932(12) 0.01274(15) -0.00168(9) 0.00287(9) -0.00106(9)
C2 0.01758(12) 0.01608(11) 0.01379(15) 0.00057(9) 0.00317(9) -0.00188(9)
C3 0.01763(12) 0.01256(10) 0.01740(16) -0.00109(9) 0.00238(10) 0.00195(8)
C4 0.01750(12) 0.01287(10) 0.01519(15) -0.00245(8) 0.00087(9) -0.00098(8)
C5 0.01727(12) 0.01615(11) 0.01615(16) 0.00072(9) -0.00393(10) 0.00138(9)
C6 0.01261(10) 0.01789(12) 0.01782(16) -0.00085(10) -0.00131(9) 0.00086(8)
C7 0.01574(12) 0.01781(12) 0.01981(18) -0.00170(10) 0.00166(10) -0.00389(9)

loop_
_atom_type_symbol
_atom_type_description
_atom_type_scat_dispersion_real
_atom_type_scat_dispersion_imag
_atom_type_scat_source
C C 0.0033 0.0016 'International Tables Vol C Tables 4.2.6.8 and 6.1.1.4'
H H 0.0000 0.0000 'International Tables Vol C Tables 4.2.6.8 and 6.1.1.4'
N N 0.0061 0.0033 'International Tables Vol C Tables 4.2.6.8 and 6.1.1.4'
O O 0.0106 0.0060 'International Tables Vol C Tables 4.2.6.8 and 6.1.1.4'
Si Si 0.0817 0.0704 'International Tables Vol C Tables 4.2.6.8 and 6.1.1.4'

loop_
_geom_angle_atom_site_label_1
_geom_angle_atom_site_label_2
_geom_angle_atom_site_label_3
_geom_angle
_geom_angle_site_symmetry_1
_geom_angle_site_symmetry_3
_geom_angle_publ_flag
O2 Si1 O3 119.246(16) . . ?
O2 Si1 O1 118.925(16) . . ?
O3 Si1 O1 117.554(16) . . ?
O2 Si1 C7 96.801(16) . . ?
O3 Si1 C7 97.000(17) . . ?
O1 Si1 C7 96.917(17) . . ?
O2 Si1 N1 83.193(12) . . ?
O3 Si1 N1 83.009(13) . . ?
O1 Si1 N1 83.079(13) . . ?
C7 Si1 N1 179.99(2) . . ?
C1 O1 Si1 122.64(2) . . ?
C3 O2 Si1 122.59(2) . . ?
C5 O3 Si1 122.62(2) . . ?
C2 N1 C6 113.77(3) . . ?
C2 N1 C4 114.25(3) . . ?
C6 N1 C4 113.67(3) . . ?
C2 N1 Si1 104.56(2) . . ?
C6 N1 Si1 104.67(2) . . ?
C4 N1 Si1 104.48(2) . . ?
O1 C1 C2 108.38(3) . . ?
O1 C1 H1A 104.8(6) . . ?
C2 C1 H1A 113.1(6) . . ?
O1 C1 H1B 109.5(5) . . ?
C2 C1 H1B 108.7(5) . . ?
H1A C1 H1B 112.2(8) . . ?
N1 C2 C1 105.79(3) . . ?
N1 C2 H2A 109.6(6) . . ?
C1 C2 H2A 110.4(6) . . ?
N1 C2 H2B 109.1(8) . . ?
C1 C2 H2B 113.9(8) . . ?
H2A C2 H2B 108.1(10) . . ?
O2 C3 C4 108.53(3) . . ?
O2 C3 H3A 107.4(6) . . ?
C4 C3 H3A 112.6(6) . . ?
O2 C3 H3B 110.5(6) . . ?
C4 C3 H3B 111.9(6) . . ?
H3A C3 H3B 105.8(9) . . ?
N1 C4 C3 105.77(3) . . ?
N1 C4 H4A 108.1(6) . . ?
C3 C4 H4A 107.9(6) . . ?
N1 C4 H4B 111.3(6) . . ?
C3 C4 H4B 114.8(6) . . ?
H4A C4 H4B 108.7(8) . . ?
O3 C5 C6 108.21(3) . . ?
O3 C5 H5A 109.4(6) . . ?
C6 C5 H5A 110.5(6) . . ?
O3 C5 H5B 108.5(6) . . ?
C6 C5 H5B 110.6(6) . . ?
H5A C5 H5B 109.6(9) . . ?
N1 C6 C5 105.74(3) . . ?
N1 C6 H6A 106.1(5) . . ?
C5 C6 H6A 111.4(5) . . ?
N1 C6 H6B 112.5(6) . . ?
C5 C6 H6B 111.9(6) . . ?
H6A C6 H6B 109.1(8) . . ?
Si1 C7 H7A 110.2(7) . . ?
Si1 C7 H7B 109.1(6) . . ?
H7A C7 H7B 108.4(9) . . ?
Si1 C7 H7C 111.7(6) . . ?
H7A C7 H7C 108.5(8) . . ?
H7B C7 H7C 109.0(9) . . ?

loop_
_geom_bond_atom_site_label_1
_geom_bond_atom_site_label_2
_geom_bond_distance
_geom_bond_site_symmetry_2
_geom_bond_publ_flag
Si1 O2 1.6776(3) . ?
Si1 O3 1.6795(3) . ?
Si1 O1 1.6803(3) . ?
Si1 C7 1.8801(4) . ?
Si1 N1 2.1604(3) . ?
O1 C1 1.4199(5) . ?
O2 C3 1.4235(4) . ?
O3 C5 1.4196(5) . ?
N1 C2 1.4722(5) . ?
N1 C6 1.4735(5) . ?
N1 C4 1.4765(4) . ?
C1 C2 1.5258(5) . ?
C1 H1A 0.958(11) . ?
C1 H1B 0.963(10) . ?
C2 H2A 0.911(10) . ?
C2 H2B 0.987(13) . ?
C3 C4 1.5225(5) . ?
C3 H3A 0.949(10) . ?
C3 H3B 0.978(10) . ?
C4 H4A 0.957(10) . ?
C4 H4B 0.928(10) . ?
C5 C6 1.5247(6) . ?
C5 H5A 0.941(10) . ?
C5 H5B 0.987(10) . ?
C6 H6A 0.992(9) . ?
C6 H6B 0.944(10) . ?
C7 H7A 0.951(10) . ?
C7 H7B 0.955(11) . ?
C7 H7C 1.004(10) . ?

loop_
_geom_torsion_atom_site_label_1
_geom_torsion_atom_site_label_2
_geom_torsion_atom_site_label_3
_geom_torsion_atom_site_label_4
_geom_torsion
_geom_torsion_site_symmetry_1
_geom_torsion_site_symmetry_2
_geom_torsion_site_symmetry_3
_geom_torsion_site_symmetry_4
_geom_torsion_publ_flag
O2 Si1 O1 C1 -85.31(3) . . . . ?
O3 Si1 O1 C1 71.32(3) . . . . ?
C7 Si1 O1 C1 172.96(3) . . . . ?
N1 Si1 O1 C1 -7.05(3) . . . . ?
O3 Si1 O2 C3 -84.87(3) . . . . ?
O1 Si1 O2 C3 71.36(3) . . . . ?
C7 Si1 O2 C3 173.16(3) . . . . ?
N1 Si1 O2 C3 -6.83(3) . . . . ?
O2 Si1 O3 C5 69.75(3) . . . . ?
O1 Si1 O3 C5 -86.80(3) . . . . ?
C7 Si1 O3 C5 171.61(3) . . . . ?
N1 Si1 O3 C5 -8.39(3) . . . . ?
O2 Si1 N1 C2 102.36(2) . . . . ?
O3 Si1 N1 C2 -136.95(2) . . . . ?
O1 Si1 N1 C2 -17.98(2) . . . . ?
C7 Si1 N1 C2 50(48) . . . . ?
O2 Si1 N1 C6 -137.74(3) . . . . ?
O3 Si1 N1 C6 -17.05(2) . . . . ?
O1 Si1 N1 C6 101.92(2) . . . . ?
C7 Si1 N1 C6 170(100) . . . . ?
O2 Si1 N1 C4 -17.99(2) . . . . ?
O3 Si1 N1 C4 102.69(2) . . . . ?
O1 Si1 N1 C4 -138.34(2) . . . . ?
C7 Si1 N1 C4 -71(77) . . . . ?
Si1 O1 C1 C2 30.04(4) . . . . ?
C6 N1 C2 C1 -78.46(3) . . . . ?
C4 N1 C2 C1 148.74(3) . . . . ?
Si1 N1 C2 C1 35.14(3) . . . . ?
O1 C1 C2 N1 -41.86(4) . . . . ?
Si1 O2 C3 C4 29.84(4) . . . . ?
C2 N1 C4 C3 -78.57(4) . . . . ?
C6 N1 C4 C3 148.58(3) . . . . ?
Si1 N1 C4 C3 35.07(3) . . . . ?
O2 C3 C4 N1 -41.70(4) . . . . ?
Si1 O3 C5 C6 31.48(4) . . . . ?
C2 N1 C6 C5 148.26(3) . . . . ?
C4 N1 C6 C5 -78.65(3) . . . . ?
Si1 N1 C6 C5 34.74(3) . . . . ?
O3 C5 C6 N1 -42.23(4) . . . . ?

loop_
_cod_related_entry_id
_cod_related_entry_database
_cod_related_entry_code
1 ChemSpider 4321481
